data_4343199
loop_
_publ_author_name
'Benito, Quentin'
'Goff, Xavier F Le'
'Nocton, Gregory'
'Fargues, Alexandre'
'Garcia, Alain'
'Berhault, Aur\'elie'
'Kahlal, Samia'
'Saillard, Jean-Yves'
'Martineau, Charlotte'
'Tr\'ebosc, Julien'
'Gacoin, Thierry'
'Boilot, Jean-Pierre'
'Perruchas, Sandrine'

_publ_section_title
;
 Geometry flexibility of copper iodide clusters: variability in
 luminescence thermochromism.
;
_journal_issue 9
_journal_name_full 'Inorganic chemistry'
_journal_page_first 4483
_journal_page_last 4494
_journal_paper_doi 10.1021/acs.inorgchem.5b00321
_journal_volume 54
_journal_year 2015
_chemical_formula_moiety 'C72 H60 Cu4 I4 P4, 2.5(C7 H8)'
_chemical_formula_sum 'C89.5 H80 Cu4 I4 P4'
_chemical_formula_weight 2041.17
_space_group_IT_number 14
_symmetry_cell_setting monoclinic
_symmetry_Int_Tables_number 14
_symmetry_space_group_name_Hall '-P 2ybc'
_symmetry_space_group_name_H-M 'P 1 21/c 1'
_atom_sites_solution_hydrogens geom
_audit_conform_dict_location ftp://ftp.iucr.org/pub/cif_core.dic
_audit_conform_dict_name cif_core.dic
_audit_conform_dict_version 2.4.3
_audit_creation_date 2015-02-09T16:27:21-00:00
_audit_creation_method 'WinGX routine CIF_UPDATE'
_cell_angle_alpha 90
_cell_angle_beta 92.5120(10)
_cell_angle_gamma 90
_cell_formula_units_Z 4
_cell_length_a 15.0544(3)
_cell_length_b 12.6018(2)
_cell_length_c 44.1431(7)
_cell_measurement_temperature 250(2)
_cell_measurement_wavelength 0.71073
_cell_volume 8366.5(3)
_computing_molecular_graphics 'Ortep for Windows (Farrugia, 2012)'
_computing_publication_material 'WinGX publication routines (Farrugia, 2012)'
_computing_structure_refinement 'SHELXL-2014/7 (Sheldrick, 2014)'
_diffrn_ambient_temperature 250(2)
_diffrn_measured_fraction_theta_full 0.98
_diffrn_measured_fraction_theta_max 0.98
_diffrn_radiation_probe x-ray
_diffrn_radiation_type MoK\a
_diffrn_radiation_wavelength 0.71073
_diffrn_reflns_av_R_equivalents 0.0451
_diffrn_reflns_av_unetI/netI 0.0301
_diffrn_reflns_Laue_measured_fraction_full 0.98
_diffrn_reflns_Laue_measured_fraction_max 0.98
_diffrn_reflns_limit_h_max 17
_diffrn_reflns_limit_h_min -17
_diffrn_reflns_limit_k_max 15
_diffrn_reflns_limit_k_min -14
_diffrn_reflns_limit_l_max 52
_diffrn_reflns_limit_l_min -44
_diffrn_reflns_number 65328
_diffrn_reflns_point_group_measured_fraction_full 0.98
_diffrn_reflns_point_group_measured_fraction_max 0.98
_diffrn_reflns_theta_full 25.048
_diffrn_reflns_theta_max 25.048
_diffrn_reflns_theta_min 3.031
_diffrn_standards_number 0
_exptl_absorpt_coefficient_mu 2.687
_exptl_absorpt_correction_T_max 0.901
_exptl_absorpt_correction_T_min 0.618
_exptl_absorpt_correction_type multi-scan
_exptl_absorpt_process_details 'Denzo/Scalepack (Otwinowski & Minor, 1996)'
_exptl_crystal_colour Colorless
_exptl_crystal_density_diffrn 1.672
_exptl_crystal_density_method 'not measured'
_exptl_crystal_description Block
_exptl_crystal_F_000 5100
_exptl_crystal_size_max 0.2
_exptl_crystal_size_mid 0.18
_exptl_crystal_size_min 0.04
_platon_squeeze_details
;
 two and a half of a molecule of highly disordered toluene
 (C7H8) molecules were accounted
 for using the Platon SQUEEZE function.
;
_refine_diff_density_max 0.407
_refine_diff_density_min -0.488
_refine_diff_density_rms 0.089
_refine_ls_extinction_method none
_refine_ls_goodness_of_fit_ref 1.003
_refine_ls_hydrogen_treatment constr
_refine_ls_matrix_type full
_refine_ls_number_constraints 0
_refine_ls_number_parameters 757
_refine_ls_number_reflns 14497
_refine_ls_number_restraints 0
_refine_ls_restrained_S_all 1.003
_refine_ls_R_factor_all 0.0442
_refine_ls_R_factor_gt 0.0369
_refine_ls_shift/su_max 0.001
_refine_ls_shift/su_mean 0
_refine_ls_structure_factor_coef Fsqd
_refine_ls_weighting_details 'w=1/[\s^2^(Fo^2^)+(0.0365P)^2^+26.6706P] where P=(Fo^2^+2Fc^2^)/3'
_refine_ls_weighting_scheme calc
_refine_ls_wR_factor_gt 0.0876
_refine_ls_wR_factor_ref 0.0969
_reflns_d_resolution_high 0.8393
_reflns_Friedel_coverage 0
_reflns_number_gt 12727
_reflns_number_total 14497
_reflns_threshold_expression 'I > 2\s(I)'
_cod_data_source_file ic5b00321_si_002.cif
_cod_data_source_block sp3-21-250
_cod_original_sg_symbol_H-M 'P 21/c'
_cod_original_formula_sum 'C89.50 H80 Cu4 I4 P4'
_cod_database_code 4343199
_platon_squeeze_void_probe_radius 1.20
_shelx_f_calc_maximum 606.06
_shelx_f_squared_multiplier 1.000

loop_
_symmetry_equiv_pos_as_xyz
'x, y, z'
'-x, y+1/2, -z+1/2'
'-x, -y, -z'
'x, -y-1/2, z-1/2'

loop_
_atom_site_label
_atom_site_type_symbol
_atom_site_fract_x
_atom_site_fract_y
_atom_site_fract_z
_atom_site_U_iso_or_equiv
_atom_site_adp_type
_atom_site_occupancy
_atom_site_site_symmetry_order
_atom_site_calc_flag
_atom_site_refinement_flags_posn
_atom_site_refinement_flags_adp
I1 I 0.94386(2) 0.26387(3) 0.18865(2) 0.04221(9) Uani 1 1 d . .
I2 I 0.69911(2) 0.26421(3) 0.12733(2) 0.04428(9) Uani 1 1 d . .
I3 I 0.96180(2) 0.27384(3) 0.09194(2) 0.04718(9) Uani 1 1 d . .
I4 I 0.85979(2) 0.55145(3) 0.14070(2) 0.04376(9) Uani 1 1 d . .
Cu1 Cu 0.86387(4) 0.19287(5) 0.13680(2) 0.05149(17) Uani 1 1 d . .
Cu2 Cu 0.80250(4) 0.37252(5) 0.16789(2) 0.04681(15) Uani 1 1 d . .
Cu3 Cu 0.97893(4) 0.39130(5) 0.14185(2) 0.05048(16) Uani 1 1 d . .
Cu4 Cu 0.81681(4) 0.39683(5) 0.10181(2) 0.04999(16) Uani 1 1 d . .
P1 P 0.86979(9) 0.01435(10) 0.13667(3) 0.0469(3) Uani 1 1 d . .
P2 P 0.70988(8) 0.43041(10) 0.20308(3) 0.0390(3) Uani 1 1 d . .
P3 P 1.11384(8) 0.46655(12) 0.14961(3) 0.0456(3) Uani 1 1 d . .
P4 P 0.76586(8) 0.44794(10) 0.05516(3) 0.0403(3) Uani 1 1 d . .
C1 C 0.8463(4) -0.0527(4) 0.17228(13) 0.0581(14) Uani 1 1 d . .
C2 C 0.7683(5) -0.0276(6) 0.18615(18) 0.093(2) Uani 1 1 d . .
H2 H 0.7318 0.0256 0.178 0.112 Uiso 1 1 calc R U
C3 C 0.7442(7) -0.0798(7) 0.2116(2) 0.117(3) Uani 1 1 d . .
H3 H 0.6903 -0.0644 0.2202 0.141 Uiso 1 1 calc R U
C4 C 0.7997(7) -0.1548(7) 0.22457(19) 0.105(3) Uani 1 1 d . .
H4 H 0.7844 -0.1882 0.2424 0.126 Uiso 1 1 calc R U
C5 C 0.8761(7) -0.1808(8) 0.2118(2) 0.118(3) Uani 1 1 d . .
H5 H 0.913 -0.2324 0.2206 0.141 Uiso 1 1 calc R U
C6 C 0.8998(5) -0.1303(6) 0.18535(18) 0.094(2) Uani 1 1 d . .
H6 H 0.9523 -0.149 0.1764 0.113 Uiso 1 1 calc R U
C7 C 0.7921(4) -0.0490(4) 0.10940(13) 0.0525(13) Uani 1 1 d . .
C8 C 0.7568(4) -0.1493(5) 0.11383(17) 0.0760(19) Uani 1 1 d . .
H8 H 0.7709 -0.1865 0.1316 0.091 Uiso 1 1 calc R U
C9 C 0.7002(5) -0.1935(6) 0.0917(2) 0.093(2) Uani 1 1 d . .
H9 H 0.6758 -0.2603 0.0947 0.112 Uiso 1 1 calc R U
C10 C 0.6799(5) -0.1386(7) 0.06498(19) 0.094(2) Uani 1 1 d . .
H10 H 0.6423 -0.1689 0.0501 0.113 Uiso 1 1 calc R U
C11 C 0.7148(5) -0.0410(6) 0.06066(16) 0.083(2) Uani 1 1 d . .
H11 H 0.7007 -0.0041 0.0428 0.1 Uiso 1 1 calc R U
C12 C 0.7709(4) 0.0039(5) 0.08250(13) 0.0647(16) Uani 1 1 d . .
H12 H 0.795 0.0707 0.0792 0.078 Uiso 1 1 calc R U
C13 C 0.9780(4) -0.0366(4) 0.12645(12) 0.0513(13) Uani 1 1 d . .
C14 C 1.0529(4) 0.0186(5) 0.13546(16) 0.0756(19) Uani 1 1 d . .
H14 H 1.0471 0.0812 0.1464 0.091 Uiso 1 1 calc R U
C15 C 1.1360(5) -0.0157(6) 0.1289(2) 0.098(3) Uani 1 1 d . .
H15 H 1.1858 0.0222 0.1358 0.118 Uiso 1 1 calc R U
C16 C 1.1461(5) -0.1045(6) 0.11223(19) 0.089(2) Uani 1 1 d . .
H16 H 1.2024 -0.1268 0.1072 0.107 Uiso 1 1 calc R U
C17 C 1.0729(5) -0.1610(6) 0.10293(17) 0.088(2) Uani 1 1 d . .
H17 H 1.0797 -0.2227 0.0917 0.105 Uiso 1 1 calc R U
C18 C 0.9882(4) -0.1278(5) 0.10991(14) 0.0676(17) Uani 1 1 d . .
H18 H 0.9387 -0.1671 0.1034 0.081 Uiso 1 1 calc R U
C19 C 0.6446(3) 0.3311(4) 0.22260(11) 0.0427(11) Uani 1 1 d . .
C20 C 0.5629(4) 0.3509(5) 0.23436(13) 0.0608(15) Uani 1 1 d . .
H20 H 0.5355 0.416 0.2304 0.073 Uiso 1 1 calc R U
C21 C 0.5205(4) 0.2769(6) 0.25181(16) 0.0746(19) Uani 1 1 d . .
H21 H 0.4652 0.292 0.2594 0.09 Uiso 1 1 calc R U
C22 C 0.5604(5) 0.1818(6) 0.25780(17) 0.082(2) Uani 1 1 d . .
H22 H 0.5333 0.1318 0.2698 0.098 Uiso 1 1 calc R U
C23 C 0.6424(6) 0.1600(6) 0.24574(19) 0.095(2) Uani 1 1 d . .
H23 H 0.6698 0.095 0.2496 0.114 Uiso 1 1 calc R U
C24 C 0.6827(4) 0.2333(5) 0.22821(16) 0.0702(17) Uani 1 1 d . .
H24 H 0.7368 0.217 0.2199 0.084 Uiso 1 1 calc R U
C25 C 0.7593(3) 0.5054(4) 0.23468(11) 0.0464(12) Uani 1 1 d . .
C26 C 0.7085(4) 0.5546(6) 0.25569(15) 0.087(2) Uani 1 1 d . .
H26 H 0.6469 0.5549 0.253 0.104 Uiso 1 1 calc R U
C27 C 0.7487(6) 0.6042(7) 0.28118(17) 0.108(3) Uani 1 1 d . .
H27 H 0.7138 0.6357 0.2955 0.129 Uiso 1 1 calc R U
C28 C 0.8384(5) 0.6065(6) 0.28487(15) 0.085(2) Uani 1 1 d . .
H28 H 0.8654 0.6376 0.302 0.102 Uiso 1 1 calc R U
C29 C 0.8882(5) 0.5631(7) 0.26351(18) 0.094(2) Uani 1 1 d . .
H29 H 0.9498 0.5678 0.2655 0.113 Uiso 1 1 calc R U
C30 C 0.8492(4) 0.5119(6) 0.23886(14) 0.0706(18) Uani 1 1 d . .
H30 H 0.8851 0.481 0.2247 0.085 Uiso 1 1 calc R U
C31 C 0.6277(3) 0.5207(4) 0.18590(11) 0.0446(12) Uani 1 1 d . .
C32 C 0.6414(4) 0.6287(5) 0.18528(14) 0.0629(15) Uani 1 1 d . .
H32 H 0.6914 0.6577 0.1952 0.076 Uiso 1 1 calc R U
C33 C 0.5805(5) 0.6946(6) 0.16981(18) 0.083(2) Uani 1 1 d . .
H33 H 0.5898 0.7675 0.1696 0.1 Uiso 1 1 calc R U
C34 C 0.5075(5) 0.6528(7) 0.15510(17) 0.090(2) Uani 1 1 d . .
H34 H 0.4665 0.6973 0.1451 0.108 Uiso 1 1 calc R U
C35 C 0.4942(4) 0.5460(7) 0.15493(15) 0.079(2) Uani 1 1 d . .
H35 H 0.4441 0.5178 0.1448 0.095 Uiso 1 1 calc R U
C36 C 0.5546(3) 0.4793(5) 0.16969(13) 0.0578(14) Uani 1 1 d . .
H36 H 0.5463 0.4062 0.1688 0.069 Uiso 1 1 calc R U
C37 C 1.1176(3) 0.5650(5) 0.17990(11) 0.0551(14) Uani 1 1 d . .
C38 C 1.1242(4) 0.6709(6) 0.17424(14) 0.0726(18) Uani 1 1 d . .
H38 H 1.1292 0.6947 0.1545 0.087 Uiso 1 1 calc R U
C39 C 1.1234(5) 0.7430(7) 0.19783(17) 0.093(2) Uani 1 1 d . .
H39 H 1.1282 0.8152 0.1938 0.112 Uiso 1 1 calc R U
C40 C 1.1155(6) 0.7090(10) 0.22685(18) 0.110(3) Uani 1 1 d . .
H40 H 1.115 0.758 0.2426 0.132 Uiso 1 1 calc R U
C41 C 1.1086(6) 0.6050(10) 0.23285(18) 0.117(4) Uani 1 1 d . .
H41 H 1.105 0.5816 0.2527 0.14 Uiso 1 1 calc R U
C42 C 1.1070(5) 0.5336(7) 0.20956(13) 0.093(3) Uani 1 1 d . .
H42 H 1.0985 0.462 0.2137 0.111 Uiso 1 1 calc R U
C43 C 1.1570(3) 0.5374(4) 0.11732(11) 0.0419(11) Uani 1 1 d . .
C44 C 1.2425(3) 0.5791(5) 0.11837(13) 0.0554(14) Uani 1 1 d . .
H44 H 1.2778 0.5731 0.1361 0.066 Uiso 1 1 calc R U
C45 C 1.2755(4) 0.6285(5) 0.09384(14) 0.0653(16) Uani 1 1 d . .
H45 H 1.3324 0.6574 0.0951 0.078 Uiso 1 1 calc R U
C46 C 1.2246(4) 0.6359(5) 0.06715(14) 0.0633(16) Uani 1 1 d . .
H46 H 1.2479 0.6671 0.0501 0.076 Uiso 1 1 calc R U
C47 C 1.1389(4) 0.5966(4) 0.06593(12) 0.0557(14) Uani 1 1 d . .
H47 H 1.1037 0.6035 0.0482 0.067 Uiso 1 1 calc R U
C48 C 1.1051(3) 0.5472(4) 0.09085(11) 0.0459(12) Uani 1 1 d . .
H48 H 1.0474 0.5206 0.0898 0.055 Uiso 1 1 calc R U
C49 C 1.2083(4) 0.3795(6) 0.15821(16) 0.0697(19) Uani 1 1 d . .
C50 C 1.2757(5) 0.4013(7) 0.1795(2) 0.115(4) Uani 1 1 d . .
H50 H 1.2732 0.4578 0.193 0.137 Uiso 1 1 calc R U
C51 C 1.3531(6) 0.3268(12) 0.1793(4) 0.185(9) Uani 1 1 d . .
H51 H 1.4004 0.3372 0.1932 0.222 Uiso 1 1 calc R U
C52 C 1.3569(11) 0.2464(12) 0.1599(5) 0.201(11) Uani 1 1 d . .
H52 H 1.4068 0.2028 0.1602 0.241 Uiso 1 1 calc R U
C53 C 1.2926(7) 0.2289(9) 0.1410(3) 0.147(6) Uani 1 1 d . .
H53 H 1.2962 0.1721 0.1276 0.177 Uiso 1 1 calc R U
C54 C 1.2176(5) 0.2918(7) 0.1397(2) 0.098(3) Uani 1 1 d . .
H54 H 1.1714 0.2747 0.1259 0.118 Uiso 1 1 calc R U
C55 C 0.6598(3) 0.5163(4) 0.05163(10) 0.0404(11) Uani 1 1 d . .
C56 C 0.6061(4) 0.5228(6) 0.07595(14) 0.0688(18) Uani 1 1 d . .
H56 H 0.6248 0.4927 0.0944 0.083 Uiso 1 1 calc R U
C57 C 0.5248(5) 0.5730(7) 0.07346(17) 0.099(3) Uani 1 1 d . .
H57 H 0.4893 0.5761 0.0902 0.118 Uiso 1 1 calc R U
C58 C 0.4956(4) 0.6184(6) 0.04665(16) 0.076(2) Uani 1 1 d . .
H58 H 0.4404 0.6515 0.045 0.091 Uiso 1 1 calc R U
C59 C 0.5481(4) 0.6146(5) 0.02257(14) 0.0648(16) Uani 1 1 d . .
H59 H 0.529 0.6458 0.0043 0.078 Uiso 1 1 calc R U
C60 C 0.6300(4) 0.5645(5) 0.02496(13) 0.0611(15) Uani 1 1 d . .
H60 H 0.6657 0.5633 0.0083 0.073 Uiso 1 1 calc R U
C61 C 0.8376(3) 0.5399(4) 0.03547(11) 0.0402(11) Uani 1 1 d . .
C62 C 0.8722(4) 0.6238(4) 0.05170(13) 0.0605(15) Uani 1 1 d . .
H62 H 0.8628 0.6288 0.0723 0.073 Uiso 1 1 calc R U
C63 C 0.9203(5) 0.7003(5) 0.03798(15) 0.0747(19) Uani 1 1 d . .
H63 H 0.9408 0.7586 0.0492 0.09 Uiso 1 1 calc R U
C64 C 0.9387(4) 0.6926(5) 0.00809(16) 0.0640(16) Uani 1 1 d . .
H64 H 0.9737 0.7435 -0.0009 0.077 Uiso 1 1 calc R U
C65 C 0.9053(5) 0.6094(5) -0.00840(16) 0.077(2) Uani 1 1 d . .
H65 H 0.917 0.603 -0.0288 0.093 Uiso 1 1 calc R U
C66 C 0.8539(5) 0.5343(5) 0.00550(14) 0.0708(18) Uani 1 1 d . .
H66 H 0.8298 0.4786 -0.006 0.085 Uiso 1 1 calc R U
C67 C 0.7508(3) 0.3364(4) 0.02931(11) 0.0437(11) Uani 1 1 d . .
C68 C 0.6676(4) 0.2954(5) 0.02109(14) 0.0585(14) Uani 1 1 d . .
H68 H 0.6172 0.3276 0.0283 0.07 Uiso 1 1 calc R U
C69 C 0.6579(5) 0.2075(5) 0.00232(16) 0.0725(18) Uani 1 1 d . .
H69 H 0.6015 0.1817 -0.003 0.087 Uiso 1 1 calc R U
C70 C 0.7305(5) 0.1597(5) -0.00820(15) 0.0695(17) Uani 1 1 d . .
H70 H 0.7241 0.1008 -0.0208 0.083 Uiso 1 1 calc R U
C71 C 0.8148(4) 0.1980(5) -0.00027(13) 0.0622(15) Uani 1 1 d . .
H71 H 0.8647 0.1647 -0.0075 0.075 Uiso 1 1 calc R U
C72 C 0.8247(4) 0.2856(4) 0.01839(12) 0.0517(13) Uani 1 1 d . .
H72 H 0.8813 0.3107 0.0237 0.062 Uiso 1 1 calc R U

loop_
_atom_site_aniso_label
_atom_site_aniso_U_11
_atom_site_aniso_U_22
_atom_site_aniso_U_33
_atom_site_aniso_U_23
_atom_site_aniso_U_13
_atom_site_aniso_U_12
I1 0.04421(17) 0.04635(18) 0.03595(17) 0.00660(13) 0.00032(13) 0.00756(14)
I2 0.03903(17) 0.04527(18) 0.0484(2) -0.00143(14) 0.00047(14) -0.00243(13)
I3 0.04755(19) 0.0543(2) 0.04003(19) -0.00094(15) 0.00541(14) 0.00960(15)
I4 0.04957(18) 0.03999(17) 0.04181(18) 0.00130(14) 0.00311(14) 0.00228(14)
Cu1 0.0556(4) 0.0405(3) 0.0582(4) -0.0037(3) 0.0002(3) 0.0071(3)
Cu2 0.0442(3) 0.0529(4) 0.0437(4) -0.0031(3) 0.0065(3) 0.0080(3)
Cu3 0.0412(3) 0.0617(4) 0.0485(4) 0.0027(3) 0.0026(3) -0.0039(3)
Cu4 0.0523(4) 0.0580(4) 0.0394(4) 0.0037(3) -0.0014(3) 0.0029(3)
P1 0.0551(8) 0.0361(7) 0.0492(8) -0.0039(6) 0.0002(6) 0.0066(6)
P2 0.0348(6) 0.0444(7) 0.0381(7) -0.0023(5) 0.0039(5) 0.0020(5)
P3 0.0366(6) 0.0627(9) 0.0373(7) 0.0088(6) -0.0006(5) -0.0024(6)
P4 0.0390(6) 0.0476(7) 0.0342(7) 0.0013(5) 0.0022(5) 0.0037(5)
C1 0.070(4) 0.046(3) 0.057(4) -0.002(3) -0.001(3) -0.001(3)
C2 0.111(6) 0.076(5) 0.097(6) 0.022(4) 0.047(5) 0.033(4)
C3 0.146(8) 0.092(6) 0.118(7) 0.027(6) 0.070(6) 0.014(6)
C4 0.150(9) 0.094(6) 0.074(5) 0.023(5) 0.032(6) -0.013(6)
C5 0.117(7) 0.132(8) 0.104(7) 0.070(6) 0.007(6) 0.015(6)
C6 0.094(5) 0.104(6) 0.087(5) 0.037(5) 0.017(4) 0.032(5)
C7 0.055(3) 0.047(3) 0.055(3) -0.007(3) -0.001(3) 0.004(2)
C8 0.079(4) 0.055(4) 0.092(5) -0.003(3) -0.011(4) -0.003(3)
C9 0.095(5) 0.072(5) 0.112(7) -0.022(5) -0.007(5) -0.028(4)
C10 0.094(6) 0.098(6) 0.088(6) -0.026(5) -0.025(4) -0.013(5)
C11 0.102(6) 0.081(5) 0.065(4) -0.014(4) -0.014(4) -0.007(4)
C12 0.078(4) 0.059(4) 0.056(4) -0.004(3) -0.005(3) -0.005(3)
C13 0.065(3) 0.043(3) 0.045(3) -0.001(2) -0.001(3) 0.011(3)
C14 0.060(4) 0.063(4) 0.103(5) -0.022(4) -0.012(4) 0.013(3)
C15 0.060(4) 0.075(5) 0.159(8) -0.022(5) -0.001(5) 0.019(4)
C16 0.065(4) 0.096(6) 0.108(6) -0.002(5) 0.014(4) 0.032(4)
C17 0.092(5) 0.081(5) 0.089(5) -0.026(4) 0.011(4) 0.037(4)
C18 0.076(4) 0.057(4) 0.070(4) -0.023(3) 0.003(3) 0.013(3)
C19 0.041(3) 0.046(3) 0.041(3) 0.000(2) 0.000(2) -0.001(2)
C20 0.049(3) 0.068(4) 0.066(4) 0.009(3) 0.016(3) -0.002(3)
C21 0.058(4) 0.091(5) 0.076(5) 0.001(4) 0.019(3) -0.010(4)
C22 0.094(5) 0.070(5) 0.082(5) 0.014(4) 0.015(4) -0.025(4)
C23 0.109(6) 0.055(4) 0.123(7) 0.023(4) 0.027(5) -0.001(4)
C24 0.071(4) 0.057(4) 0.085(5) 0.012(3) 0.021(3) 0.003(3)
C25 0.051(3) 0.049(3) 0.039(3) -0.005(2) 0.006(2) -0.009(2)
C26 0.058(4) 0.127(6) 0.076(5) -0.055(4) 0.020(3) -0.022(4)
C27 0.111(6) 0.143(8) 0.072(5) -0.064(5) 0.032(4) -0.038(6)
C28 0.096(5) 0.106(6) 0.053(4) -0.017(4) -0.003(4) -0.048(5)
C29 0.065(4) 0.127(7) 0.091(6) -0.033(5) -0.012(4) -0.018(4)
C30 0.049(3) 0.095(5) 0.067(4) -0.033(4) -0.002(3) -0.002(3)
C31 0.044(3) 0.050(3) 0.041(3) 0.001(2) 0.013(2) 0.008(2)
C32 0.066(4) 0.054(4) 0.070(4) 0.001(3) 0.012(3) 0.008(3)
C33 0.098(6) 0.057(4) 0.096(6) 0.010(4) 0.017(5) 0.026(4)
C34 0.089(5) 0.101(6) 0.079(5) 0.027(5) 0.012(4) 0.042(5)
C35 0.064(4) 0.106(6) 0.066(4) 0.013(4) -0.004(3) 0.024(4)
C36 0.049(3) 0.067(4) 0.057(3) 0.007(3) 0.001(3) 0.014(3)
C37 0.039(3) 0.092(5) 0.034(3) -0.007(3) 0.002(2) -0.009(3)
C38 0.078(4) 0.093(5) 0.045(4) -0.009(3) -0.005(3) 0.020(4)
C39 0.099(6) 0.109(6) 0.071(5) -0.032(4) -0.004(4) 0.027(5)
C40 0.085(5) 0.189(11) 0.056(5) -0.055(6) 0.007(4) -0.011(6)
C41 0.126(7) 0.180(10) 0.045(4) -0.023(6) 0.019(4) -0.068(8)
C42 0.103(5) 0.139(7) 0.037(3) -0.001(4) 0.014(3) -0.062(5)
C43 0.043(3) 0.048(3) 0.035(3) 0.000(2) 0.010(2) 0.006(2)
C44 0.045(3) 0.069(4) 0.052(3) 0.017(3) 0.003(2) 0.000(3)
C45 0.054(3) 0.074(4) 0.070(4) 0.020(3) 0.019(3) -0.003(3)
C46 0.072(4) 0.066(4) 0.055(4) 0.017(3) 0.032(3) 0.013(3)
C47 0.074(4) 0.056(3) 0.037(3) 0.003(2) 0.006(3) 0.019(3)
C48 0.053(3) 0.051(3) 0.034(3) -0.006(2) 0.007(2) 0.002(2)
C49 0.041(3) 0.088(5) 0.080(5) 0.046(4) 0.006(3) -0.003(3)
C50 0.062(4) 0.120(7) 0.156(8) 0.082(6) -0.048(5) -0.028(4)
C51 0.046(5) 0.216(15) 0.29(2) 0.186(15) -0.066(9) -0.042(8)
C52 0.097(9) 0.168(14) 0.34(3) 0.170(17) 0.055(13) 0.036(11)
C53 0.095(7) 0.123(8) 0.231(15) 0.080(9) 0.075(8) 0.058(7)
C54 0.076(5) 0.094(6) 0.126(7) 0.042(5) 0.037(5) 0.028(4)
C55 0.040(3) 0.047(3) 0.034(3) 0.004(2) 0.004(2) 0.004(2)
C56 0.053(3) 0.096(5) 0.058(4) 0.022(3) 0.009(3) 0.022(3)
C57 0.070(4) 0.154(8) 0.073(5) 0.026(5) 0.028(4) 0.051(5)
C58 0.052(3) 0.096(5) 0.081(5) 0.014(4) 0.009(3) 0.031(3)
C59 0.050(3) 0.082(4) 0.061(4) 0.015(3) -0.008(3) 0.011(3)
C60 0.051(3) 0.084(4) 0.049(3) 0.009(3) 0.005(3) 0.012(3)
C61 0.035(2) 0.045(3) 0.041(3) 0.002(2) 0.004(2) 0.007(2)
C62 0.085(4) 0.056(3) 0.040(3) 0.003(3) -0.004(3) -0.014(3)
C63 0.098(5) 0.064(4) 0.060(4) 0.002(3) -0.007(4) -0.023(4)
C64 0.051(3) 0.048(3) 0.094(5) 0.013(3) 0.015(3) -0.004(3)
C65 0.101(5) 0.065(4) 0.070(4) 0.000(3) 0.040(4) -0.008(4)
C66 0.098(5) 0.064(4) 0.053(4) -0.012(3) 0.026(3) -0.022(4)
C67 0.052(3) 0.042(3) 0.036(3) 0.005(2) -0.004(2) 0.002(2)
C68 0.054(3) 0.054(3) 0.068(4) -0.006(3) 0.003(3) -0.006(3)
C69 0.068(4) 0.059(4) 0.088(5) -0.007(4) -0.013(4) -0.009(3)
C70 0.099(5) 0.044(3) 0.065(4) -0.005(3) -0.005(4) -0.008(3)
C71 0.085(4) 0.051(3) 0.050(3) 0.005(3) 0.004(3) 0.014(3)
C72 0.055(3) 0.054(3) 0.046(3) -0.003(3) 0.000(2) 0.006(3)

loop_
_atom_type_symbol
_atom_type_description
_atom_type_scat_dispersion_real
_atom_type_scat_dispersion_imag
_atom_type_scat_source
C C 0.0033 0.0016 'International Tables Vol C Tables 4.2.6.8 and 6.1.1.4'
H H 0 0 'International Tables Vol C Tables 4.2.6.8 and 6.1.1.4'
Cu Cu 0.3201 1.2651 'International Tables Vol C Tables 4.2.6.8 and 6.1.1.4'
I I -0.4742 1.8119 'International Tables Vol C Tables 4.2.6.8 and 6.1.1.4'
P P 0.1023 0.0942 'International Tables Vol C Tables 4.2.6.8 and 6.1.1.4'

loop_
_geom_angle_atom_site_label_1
_geom_angle_atom_site_label_2
_geom_angle_atom_site_label_3
_geom_angle
Cu2 I1 Cu3 66.96(2)
Cu2 I1 Cu1 63.69(2)
Cu3 I1 Cu1 68.94(2)
Cu1 I2 Cu2 63.76(2)
Cu1 I2 Cu4 69.61(2)
Cu2 I2 Cu4 66.12(2)
Cu3 I3 Cu1 68.97(2)
Cu3 I3 Cu4 66.44(2)
Cu1 I3 Cu4 68.51(2)
Cu4 I4 Cu3 66.85(2)
Cu4 I4 Cu2 66.63(2)
Cu3 I4 Cu2 66.05(2)
P1 Cu1 I2 112.02(5)
P1 Cu1 I1 108.54(4)
I2 Cu1 I1 113.67(3)
P1 Cu1 I3 110.51(5)
I2 Cu1 I3 106.91(2)
I1 Cu1 I3 104.95(2)
P1 Cu1 Cu2 144.70(5)
I2 Cu1 Cu2 58.775(19)
I1 Cu1 Cu2 57.589(19)
I3 Cu1 Cu2 104.63(3)
P1 Cu1 Cu3 142.98(5)
I2 Cu1 Cu3 104.96(2)
I1 Cu1 Cu3 55.452(19)
I3 Cu1 Cu3 54.563(19)
Cu2 Cu1 Cu3 60.21(2)
P2 Cu2 I1 116.05(4)
P2 Cu2 I2 105.39(4)
I1 Cu2 I2 113.50(2)
P2 Cu2 I4 104.73(4)
I1 Cu2 I4 108.37(2)
I2 Cu2 I4 108.23(2)
P2 Cu2 Cu1 145.09(5)
I1 Cu2 Cu1 58.72(2)
I2 Cu2 Cu1 57.47(2)
I4 Cu2 Cu1 109.52(3)
P2 Cu2 Cu3 146.88(4)
I1 Cu2 Cu3 56.969(19)
I2 Cu2 Cu3 106.60(2)
I4 Cu2 Cu3 56.746(19)
Cu1 Cu2 Cu3 63.61(2)
P2 Cu2 Cu4 136.22(4)
I1 Cu2 Cu4 107.59(2)
I2 Cu2 Cu4 57.327(19)
I4 Cu2 Cu4 55.791(19)
Cu1 Cu2 Cu4 64.09(2)
Cu3 Cu2 Cu4 60.02(2)
P3 Cu3 I3 114.48(4)
P3 Cu3 I1 109.92(4)
I3 Cu3 I1 106.82(3)
P3 Cu3 I4 106.38(5)
I3 Cu3 I4 111.14(2)
I1 Cu3 I4 107.97(2)
P3 Cu3 Cu2 142.69(5)
I3 Cu3 Cu2 102.83(2)
I1 Cu3 Cu2 56.068(18)
I4 Cu3 Cu2 57.204(19)
P3 Cu3 Cu4 142.86(5)
I3 Cu3 Cu4 57.92(2)
I1 Cu3 Cu4 106.82(2)
I4 Cu3 Cu4 55.911(19)
Cu2 Cu3 Cu4 60.00(2)
P3 Cu3 Cu1 149.61(5)
I3 Cu3 Cu1 56.47(2)
I1 Cu3 Cu1 55.605(19)
I4 Cu3 Cu1 103.73(2)
Cu2 Cu3 Cu1 56.18(2)
Cu4 Cu3 Cu1 61.48(2)
P4 Cu4 I4 116.30(4)
P4 Cu4 I2 110.60(4)
I4 Cu4 I2 109.15(2)
P4 Cu4 I3 104.97(4)
I4 Cu4 I3 110.23(2)
I2 Cu4 I3 104.94(2)
P4 Cu4 Cu2 153.40(4)
I4 Cu4 Cu2 57.579(19)
I2 Cu4 Cu2 56.553(19)
I3 Cu4 Cu2 101.10(2)
P4 Cu4 Cu3 142.32(4)
I4 Cu4 Cu3 57.24(2)
I2 Cu4 Cu3 105.94(2)
I3 Cu4 Cu3 55.641(19)
Cu2 Cu4 Cu3 59.98(2)
C7 P1 C13 103.6(2)
C7 P1 C1 102.8(3)
C13 P1 C1 104.9(3)
C7 P1 Cu1 114.50(18)
C13 P1 Cu1 112.83(18)
C1 P1 Cu1 116.72(19)
C25 P2 C31 104.0(2)
C25 P2 C19 101.8(2)
C31 P2 C19 104.7(2)
C25 P2 Cu2 116.91(17)
C31 P2 Cu2 110.16(16)
C19 P2 Cu2 117.67(17)
C49 P3 C37 105.0(3)
C49 P3 C43 98.9(2)
C37 P3 C43 103.8(3)
C49 P3 Cu3 117.9(2)
C37 P3 Cu3 113.36(17)
C43 P3 Cu3 115.88(17)
C55 P4 C67 103.2(2)
C55 P4 C61 101.2(2)
C67 P4 C61 104.6(2)
C55 P4 Cu4 118.40(16)
C67 P4 Cu4 112.32(16)
C61 P4 Cu4 115.46(16)
C6 C1 C2 118.0(6)
C6 C1 P1 123.7(5)
C2 C1 P1 118.2(5)
C3 C2 C1 121.0(7)
C2 C3 C4 119.8(8)
C5 C4 C3 120.7(8)
C4 C5 C6 119.8(8)
C1 C6 C5 120.7(8)
C12 C7 C8 118.9(6)
C12 C7 P1 118.1(4)
C8 C7 P1 123.0(5)
C9 C8 C7 119.6(7)
C8 C9 C10 120.3(7)
C11 C10 C9 119.9(7)
C10 C11 C12 120.3(7)
C11 C12 C7 120.9(6)
C14 C13 C18 118.0(6)
C14 C13 P1 118.8(4)
C18 C13 P1 123.2(5)
C15 C14 C13 121.8(6)
C16 C15 C14 120.2(7)
C15 C16 C17 119.3(7)
C16 C17 C18 121.0(7)
C13 C18 C17 119.7(6)
C24 C19 C20 117.8(5)
C24 C19 P2 117.9(4)
C20 C19 P2 124.0(4)
C19 C20 C21 121.9(6)
C22 C21 C20 119.4(6)
C21 C22 C23 119.3(6)
C24 C23 C22 120.5(7)
C23 C24 C19 121.0(6)
C30 C25 C26 117.4(5)
C30 C25 P2 120.5(4)
C26 C25 P2 122.1(4)
C25 C26 C27 120.6(6)
C28 C27 C26 119.9(7)
C29 C28 C27 119.4(6)
C28 C29 C30 120.9(7)
C25 C30 C29 121.6(6)
C32 C31 C36 118.5(5)
C32 C31 P2 121.8(4)
C36 C31 P2 119.2(4)
C31 C32 C33 120.2(6)
C34 C33 C32 120.3(7)
C33 C34 C35 120.1(7)
C34 C35 C36 120.4(7)
C35 C36 C31 120.3(6)
C38 C37 C42 117.8(6)
C38 C37 P3 122.2(4)
C42 C37 P3 119.8(6)
C37 C38 C39 120.2(7)
C40 C39 C38 120.3(9)
C41 C40 C39 120.3(8)
C40 C41 C42 119.6(8)
C41 C42 C37 121.6(8)
C48 C43 C44 118.9(5)
C48 C43 P3 119.7(4)
C44 C43 P3 121.3(4)
C45 C44 C43 121.1(5)
C44 C45 C46 120.1(6)
C45 C46 C47 119.5(5)
C46 C47 C48 120.5(5)
C47 C48 C43 119.9(5)
C50 C49 C54 118.1(7)
C50 C49 P3 124.4(7)
C54 C49 P3 117.0(6)
C49 C50 C51 114.8(11)
C52 C51 C50 122.6(13)
C53 C52 C51 120.2(15)
C52 C53 C54 121.8(16)
C53 C54 C49 122.5(11)
C56 C55 C60 117.3(5)
C56 C55 P4 120.4(4)
C60 C55 P4 122.2(4)
C55 C56 C57 121.0(6)
C58 C57 C56 120.7(6)
C59 C58 C57 119.2(6)
C58 C59 C60 120.3(6)
C55 C60 C59 121.3(5)
C66 C61 C62 118.0(5)
C66 C61 P4 124.5(4)
C62 C61 P4 117.4(4)
C63 C62 C61 120.8(6)
C62 C63 C64 120.9(6)
C65 C64 C63 119.1(6)
C64 C65 C66 119.4(6)
C61 C66 C65 121.7(6)
C68 C67 C72 117.7(5)
C68 C67 P4 122.6(4)
C72 C67 P4 119.6(4)
C69 C68 C67 121.6(6)
C70 C69 C68 119.8(6)
C69 C70 C71 120.2(6)
C72 C71 C70 120.2(6)
C71 C72 C67 120.6(5)

loop_
_geom_bond_atom_site_label_1
_geom_bond_atom_site_label_2
_geom_bond_distance
I1 Cu2 2.6593(7)
I1 Cu3 2.6871(7)
I1 Cu1 2.6920(7)
I2 Cu1 2.6542(7)
I2 Cu2 2.6921(7)
I2 Cu4 2.7159(7)
I3 Cu3 2.6575(8)
I3 Cu1 2.7189(8)
I3 Cu4 2.7276(7)
I4 Cu4 2.6579(7)
I4 Cu3 2.6989(7)
I4 Cu2 2.7129(7)
Cu1 P1 2.2514(15)
Cu1 Cu2 2.8237(9)
Cu1 Cu3 3.0445(9)
Cu2 P2 2.2537(14)
Cu2 Cu3 2.9495(9)
Cu2 Cu4 2.9502(9)
Cu3 P3 2.2540(14)
Cu3 Cu4 2.9509(9)
Cu4 P4 2.2597(14)
P1 C7 1.825(5)
P1 C13 1.826(6)
P1 C1 1.833(6)
P2 C25 1.817(5)
P2 C31 1.822(5)
P2 C19 1.830(5)
P3 C49 1.823(6)
P3 C37 1.823(6)
P3 C43 1.826(5)
P4 C55 1.815(5)
P4 C67 1.818(5)
P4 C61 1.829(5)
C1 C6 1.377(9)
C1 C2 1.384(9)
C2 C3 1.366(10)
C3 C4 1.370(12)
C4 C5 1.343(12)
C5 C6 1.390(10)
C7 C12 1.387(8)
C7 C8 1.388(8)
C8 C9 1.385(9)
C9 C10 1.389(11)
C10 C11 1.355(10)
C11 C12 1.376(8)
C13 C14 1.369(8)
C13 C18 1.373(7)
C14 C15 1.367(9)
C15 C16 1.351(10)
C16 C17 1.359(10)
C17 C18 1.389(9)
C19 C24 1.378(8)
C19 C20 1.378(7)
C20 C21 1.384(8)
C21 C22 1.362(10)
C22 C23 1.392(10)
C23 C24 1.365(9)
C25 C30 1.360(7)
C25 C26 1.375(8)
C26 C27 1.401(9)
C27 C28 1.353(10)
C28 C29 1.346(10)
C29 C30 1.374(9)
C31 C32 1.376(8)
C31 C36 1.388(7)
C32 C33 1.393(9)
C33 C34 1.358(11)
C34 C35 1.360(11)
C35 C36 1.381(8)
C37 C38 1.361(9)
C37 C42 1.384(8)
C38 C39 1.383(9)
C39 C40 1.361(12)
C40 C41 1.342(13)
C41 C42 1.366(11)
C43 C48 1.383(7)
C43 C44 1.389(7)
C44 C45 1.362(7)
C45 C46 1.380(9)
C46 C47 1.381(8)
C47 C48 1.381(7)
C49 C50 1.381(10)
C49 C54 1.385(11)
C50 C51 1.496(16)
C51 C52 1.33(3)
C52 C53 1.27(2)
C53 C54 1.380(11)
C55 C56 1.375(7)
C55 C60 1.382(7)
C56 C57 1.378(8)
C57 C58 1.369(9)
C58 C59 1.353(8)
C59 C60 1.386(8)
C61 C66 1.358(7)
C61 C62 1.368(7)
C62 C63 1.364(8)
C63 C64 1.364(9)
C64 C65 1.360(9)
C65 C66 1.383(8)
C67 C68 1.388(7)
C67 C72 1.389(7)
C68 C69 1.387(8)
C69 C70 1.349(9)
C70 C71 1.388(9)
C71 C72 1.381(8)

loop_
_platon_squeeze_void_nr
_platon_squeeze_void_average_x
_platon_squeeze_void_average_y
_platon_squeeze_void_average_z
_platon_squeeze_void_volume
_platon_squeeze_void_count_electrons
_platon_squeeze_void_content
1 -0.004 -0.000 -0.000 1010 249 ' '
2 0.401 0.500 0.500 1010 249 ' '
